data_1535837
loop_
_publ_author_name
'Irran, E.'
'Juergens, B.'
'Schnick, W.'

_publ_section_title
;
 Trimerization of alkali dicyanamides M (N (C N)2) and formation of
 tricyanomelaminates M3 (C6 N9) (M= K, Rb) in the melt: Crystal structure
 determination of three polymorphs of K (N (C N)2), two of Rb (N (C N)2),
 and one of K3 (C6 N9) and Rb3 (C6 N9) from X-ray powder diffractometry
;
_journal_name_full 'Chemistry - A European Journal'
_journal_page_first 5372
_journal_page_last 5381
_journal_volume 7
_journal_year 2001
_chemical_formula_sum 'C2 K N3'
_chemical_name_systematic 'K (N (C N)2)'
_space_group_IT_number 14
_symmetry_space_group_name_Hall '-P 2yn'
_symmetry_space_group_name_H-M 'P 1 21/n 1'
_cell_angle_alpha 90
_cell_angle_beta 111.8782
_cell_angle_gamma 90
_cell_formula_units_Z 4
_cell_length_a 7.26924
_cell_length_b 15.96335
_cell_length_c 3.87037
_cell_volume 416.777
_citation_journal_id_ASTM CEUJED
_cod_data_source_file Irran_CEUJED_2001_258.cif
_cod_data_source_block C2K1N3
_cod_original_cell_volume 416.7765
_cod_original_sg_symbol_Hall '-P 2ybc (x-z,y,z)'
_cod_original_formula_sum 'C2 K1 N3'
_cod_database_code 1535837

loop_
_symmetry_equiv_pos_as_xyz
x,y,z
-x+1/2,y+1/2,-z+1/2
-x,-y,-z
x-1/2,-y-1/2,z-1/2

loop_
_atom_site_label
_atom_site_type_symbol
_atom_site_fract_x
_atom_site_fract_y
_atom_site_fract_z
_atom_site_occupancy
_atom_site_U_iso_or_equiv
C1 C+2 0.1639 0.0879 0.1265 1 0.0
K1 K+1 0.67656 0.09599 0.333 1 0.0
N2 N-1 0.0097 0.13703 0.0627 1 0.0
C2 C+2 0.041 0.2125 0.1797 1 0.0
N3 N-1 0.0564 0.2843 0.244 1 0.0
N1 N-1 0.267 0.0392 0.1123 1 0.0
